data_1514655
loop_
_publ_author_name
'Ekkert, Olga'
'Miera, Greco Gonz\'alez'
'Wiegand, Thomas'
'Eckert, Hellmut'
'Schirmer, Birgitta'
'Petersen, Jeffrey L.'
'Daniliuc, Constantin G.'
'Fr\"ohlich, Roland'
'Grimme, Stefan'
'Kehr, Gerald'
'Erker, Gerhard'

_publ_section_title
;
 Remarkable coordination behavior of alkyl isocyanides toward unsaturated
 vicinal frustrated P/B Lewis pairs
;
_journal_issue 6
_journal_name_full 'Chemical Science'
_journal_page_first 2657
_journal_paper_doi 10.1039/c3sc00082f
_journal_volume 4
_journal_year 2013
_chemical_formula_sum 'C39 H17 B F15 P'
_chemical_formula_weight 812.31
_chemical_name_systematic
;
?
;
_space_group_IT_number 14
_symmetry_cell_setting monoclinic
_symmetry_space_group_name_Hall '-P 2yn'
_symmetry_space_group_name_H-M 'P 1 21/n 1'
_atom_sites_solution_hydrogens geom
_atom_sites_solution_primary direct
_atom_sites_solution_secondary difmap
_audit_creation_method SHELXL-97
_cell_angle_alpha 90.00
_cell_angle_beta 101.677(2)
_cell_angle_gamma 90.00
_cell_formula_units_Z 4
_cell_length_a 9.9184(2)
_cell_length_b 20.5507(4)
_cell_length_c 17.2472(4)
_cell_measurement_reflns_used 7871
_cell_measurement_temperature 223(2)
_cell_measurement_theta_max 27.88
_cell_measurement_theta_min 4.08
_cell_volume 3442.74(13)
_computing_cell_refinement 'Collect (Nonius B.V., 1998)'
_computing_data_collection 'Collect (Nonius B.V., 1998)'
_computing_data_reduction 'Denzo-SMN (Otwinowski & Minor, 1997)'
_computing_molecular_graphics 'XP (BrukerAXS, 2000)'
_computing_publication_material 'SHELXL-97 (Sheldrick, 1997)'
_computing_structure_refinement 'SHELXL-97 (Sheldrick, 1997)'
_computing_structure_solution 'SHELXS-97 (Sheldrick, 1990)'
_diffrn_ambient_temperature 223(2)
_diffrn_measured_fraction_theta_full 0.993
_diffrn_measured_fraction_theta_max 0.993
_diffrn_measurement_device_type 'Nonius KappaCCD ApexII'
_diffrn_measurement_method '\w and \f scans'
_diffrn_radiation_monochromator 'montel mirror'
_diffrn_radiation_source 'rotating anode Nonius FR591'
_diffrn_radiation_type MoK\a
_diffrn_radiation_wavelength 0.71073
_diffrn_reflns_av_R_equivalents 0.049
_diffrn_reflns_limit_h_max 11
_diffrn_reflns_limit_h_min 0
_diffrn_reflns_limit_k_max 24
_diffrn_reflns_limit_k_min 0
_diffrn_reflns_limit_l_max 20
_diffrn_reflns_limit_l_min -20
_diffrn_reflns_number 32085
_diffrn_reflns_theta_full 25.00
_diffrn_reflns_theta_max 25.00
_diffrn_reflns_theta_min 4.13
_exptl_absorpt_coefficient_mu 0.192
_exptl_absorpt_correction_T_max 0.9501
_exptl_absorpt_correction_T_min 0.9395
_exptl_absorpt_correction_type multi-scan
_exptl_absorpt_process_details 'Denzo (Otwinowski, Borek, Majewski & Minor, 2003)'
_exptl_crystal_colour colourless
_exptl_crystal_density_diffrn 1.567
_exptl_crystal_density_method 'not measured'
_exptl_crystal_description block
_exptl_crystal_F_000 1624
_exptl_crystal_size_max 0.33
_exptl_crystal_size_mid 0.33
_exptl_crystal_size_min 0.27
_refine_diff_density_max 0.257
_refine_diff_density_min -0.250
_refine_diff_density_rms 0.040
_refine_ls_extinction_method none
_refine_ls_goodness_of_fit_ref 1.070
_refine_ls_hydrogen_treatment constr
_refine_ls_matrix_type full
_refine_ls_number_parameters 506
_refine_ls_number_reflns 6016
_refine_ls_number_restraints 0
_refine_ls_restrained_S_all 1.070
_refine_ls_R_factor_all 0.0506
_refine_ls_R_factor_gt 0.0422
_refine_ls_shift/su_max 0.004
_refine_ls_shift/su_mean 0.000
_refine_ls_structure_factor_coef Fsqd
_refine_ls_weighting_details 'calc w=1/[\s^2^(Fo^2^)+(0.0403P)^2^+2.4610P] where P=(Fo^2^+2Fc^2^)/3'
_refine_ls_weighting_scheme calc
_refine_ls_wR_factor_gt 0.0996
_refine_ls_wR_factor_ref 0.1068
_reflns_number_gt 5230
_reflns_number_total 6016
_reflns_threshold_expression >2sigma(I)
_cod_data_source_file c3sc00082f.txt
_cod_data_source_block erk6168
_cod_original_sg_symbol_H-M P21/n
_cod_database_code 1514655

loop_
_symmetry_equiv_pos_as_xyz
'x, y, z'
'-x+1/2, y+1/2, -z+1/2'
'-x, -y, -z'
'x-1/2, -y-1/2, z-1/2'

loop_
_atom_site_label
_atom_site_type_symbol
_atom_site_fract_x
_atom_site_fract_y
_atom_site_fract_z
_atom_site_U_iso_or_equiv
_atom_site_adp_type
_atom_site_occupancy
_atom_site_symmetry_multiplicity
_atom_site_calc_flag
_atom_site_refinement_flags
P1 P 0.37108(5) 0.20099(2) 0.49416(3) 0.03316(14) Uani 1 1 d .
B1 B 0.1976(2) 0.20018(11) 0.53826(13) 0.0342(5) Uani 1 1 d .
C1 C 0.3078(2) 0.28184(10) 0.47278(12) 0.0341(4) Uani 1 1 d .
C2 C 0.2046(2) 0.27747(10) 0.51400(11) 0.0331(4) Uani 1 1 d .
C11 C 0.5319(2) 0.20378(10) 0.56547(12) 0.0382(5) Uani 1 1 d .
C12 C 0.5528(3) 0.25303(12) 0.62192(14) 0.0522(6) Uani 1 1 d .
H12 H 0.4869 0.2862 0.6200 0.063 Uiso 1 1 calc R
C13 C 0.6708(3) 0.25334(15) 0.68106(16) 0.0651(7) Uani 1 1 d .
H13 H 0.6851 0.2867 0.7191 0.078 Uiso 1 1 calc R
C14 C 0.7661(3) 0.20484(16) 0.68376(16) 0.0665(8) Uani 1 1 d .
H14 H 0.8464 0.2052 0.7235 0.080 Uiso 1 1 calc R
C15 C 0.7453(3) 0.15575(16) 0.62883(17) 0.0675(8) Uani 1 1 d .
H15 H 0.8108 0.1223 0.6319 0.081 Uiso 1 1 calc R
C16 C 0.6290(2) 0.15489(13) 0.56895(15) 0.0549(6) Uani 1 1 d .
H16 H 0.6160 0.1214 0.5310 0.066 Uiso 1 1 calc R
C21 C 0.3948(2) 0.15124(10) 0.41229(12) 0.0366(5) Uani 1 1 d .
C22 C 0.4502(3) 0.17586(12) 0.35110(14) 0.0525(6) Uani 1 1 d .
H22 H 0.4787 0.2195 0.3520 0.063 Uiso 1 1 calc R
C23 C 0.4635(3) 0.13629(13) 0.28873(16) 0.0632(7) Uani 1 1 d .
H23 H 0.4994 0.1534 0.2466 0.076 Uiso 1 1 calc R
C24 C 0.4252(3) 0.07286(13) 0.28751(15) 0.0601(7) Uani 1 1 d .
H24 H 0.4354 0.0462 0.2448 0.072 Uiso 1 1 calc R
C25 C 0.3717(3) 0.04760(12) 0.34826(16) 0.0635(7) Uani 1 1 d .
H25 H 0.3462 0.0035 0.3474 0.076 Uiso 1 1 calc R
C26 C 0.3551(3) 0.08659(12) 0.41060(15) 0.0543(6) Uani 1 1 d .
H26 H 0.3170 0.0694 0.4519 0.065 Uiso 1 1 calc R
C31 C 0.3540(2) 0.33350(9) 0.42539(12) 0.0346(4) Uani 1 1 d .
C32 C 0.2596(2) 0.37355(11) 0.37731(13) 0.0440(5) Uani 1 1 d .
H32 H 0.1650 0.3681 0.3758 0.053 Uiso 1 1 calc R
C33 C 0.3030(2) 0.42127(12) 0.33175(14) 0.0488(6) Uani 1 1 d .
H33 H 0.2371 0.4480 0.2999 0.059 Uiso 1 1 calc R
C34 C 0.4412(3) 0.43080(11) 0.33176(14) 0.0488(6) Uani 1 1 d .
C35 C 0.5350(2) 0.39073(12) 0.37948(15) 0.0513(6) Uani 1 1 d .
H35 H 0.6295 0.3963 0.3808 0.062 Uiso 1 1 calc R
C36 C 0.4927(2) 0.34272(11) 0.42523(14) 0.0444(5) Uani 1 1 d .
H36 H 0.5587 0.3159 0.4567 0.053 Uiso 1 1 calc R
C37 C 0.4881(3) 0.48291(15) 0.28103(19) 0.0738(8) Uani 1 1 d .
H37A H 0.4825 0.5252 0.3053 0.111 Uiso 1 1 calc R
H37B H 0.4293 0.4825 0.2287 0.111 Uiso 1 1 calc R
H37C H 0.5825 0.4745 0.2766 0.111 Uiso 1 1 calc R
C41 C 0.1235(2) 0.33363(10) 0.53274(11) 0.0342(4) Uani 1 1 d .
F42 F 0.32111(14) 0.40024(7) 0.56791(9) 0.0585(4) Uani 1 1 d .
C42 C 0.1844(2) 0.39280(11) 0.55907(13) 0.0417(5) Uani 1 1 d .
F43 F 0.17452(17) 0.50077(7) 0.60306(10) 0.0711(4) Uani 1 1 d .
C43 C 0.1111(3) 0.44436(11) 0.57954(14) 0.0477(6) Uani 1 1 d .
F44 F -0.10039(16) 0.48933(7) 0.59250(9) 0.0654(4) Uani 1 1 d .
C44 C -0.0278(3) 0.43870(11) 0.57455(13) 0.0459(5) Uani 1 1 d .
F45 F -0.22722(14) 0.37471(8) 0.54755(10) 0.0685(4) Uani 1 1 d .
C45 C -0.0919(2) 0.38061(12) 0.55115(13) 0.0442(5) Uani 1 1 d .
F46 F -0.08330(13) 0.27383(7) 0.50842(9) 0.0538(3) Uani 1 1 d .
C46 C -0.0166(2) 0.32962(10) 0.53089(12) 0.0379(5) Uani 1 1 d .
C51 C 0.0758(2) 0.15711(10) 0.48439(12) 0.0369(5) Uani 1 1 d .
F52 F 0.03462(14) 0.09164(7) 0.59085(8) 0.0570(4) Uani 1 1 d .
C52 C 0.0048(2) 0.10783(11) 0.51330(14) 0.0428(5) Uani 1 1 d .
F53 F -0.16409(16) 0.02542(8) 0.50160(11) 0.0746(5) Uani 1 1 d .
C53 C -0.0996(2) 0.07168(11) 0.46777(17) 0.0522(6) Uani 1 1 d .
F54 F -0.23353(17) 0.04669(8) 0.34238(11) 0.0822(5) Uani 1 1 d .
C54 C -0.1357(2) 0.08271(12) 0.38791(16) 0.0544(6) Uani 1 1 d .
F55 F -0.10291(18) 0.14239(9) 0.27732(9) 0.0755(5) Uani 1 1 d .
C55 C -0.0694(3) 0.13036(12) 0.35542(14) 0.0525(6) Uani 1 1 d .
F56 F 0.08990(16) 0.21315(7) 0.36597(8) 0.0620(4) Uani 1 1 d .
C56 C 0.0321(2) 0.16642(11) 0.40322(13) 0.0438(5) Uani 1 1 d .
C61 C 0.2397(2) 0.18160(10) 0.63163(12) 0.0351(4) Uani 1 1 d .
F62 F 0.13088(16) 0.27194(7) 0.67748(8) 0.0606(4) Uani 1 1 d .
C62 C 0.2118(2) 0.21878(10) 0.69295(12) 0.0404(5) Uani 1 1 d .
F63 F 0.23035(17) 0.24360(7) 0.82885(8) 0.0617(4) Uani 1 1 d .
C63 C 0.2615(2) 0.20495(11) 0.77206(12) 0.0430(5) Uani 1 1 d .
F64 F 0.39246(15) 0.13740(7) 0.86838(7) 0.0572(4) Uani 1 1 d .
C64 C 0.3420(2) 0.15151(11) 0.79217(12) 0.0416(5) Uani 1 1 d .
F65 F 0.45066(15) 0.05931(7) 0.75332(8) 0.0606(4) Uani 1 1 d .
C65 C 0.3718(2) 0.11213(11) 0.73381(13) 0.0417(5) Uani 1 1 d .
F66 F 0.34998(14) 0.08609(6) 0.60099(7) 0.0492(3) Uani 1 1 d .
C66 C 0.3193(2) 0.12736(10) 0.65599(12) 0.0379(5) Uani 1 1 d .

loop_
_atom_site_aniso_label
_atom_site_aniso_U_11
_atom_site_aniso_U_22
_atom_site_aniso_U_33
_atom_site_aniso_U_23
_atom_site_aniso_U_13
_atom_site_aniso_U_12
P1 0.0349(3) 0.0321(3) 0.0324(3) -0.0013(2) 0.0066(2) 0.0017(2)
B1 0.0346(12) 0.0345(12) 0.0337(12) -0.0020(9) 0.0070(9) 0.0020(9)
C1 0.0336(10) 0.0330(10) 0.0334(10) -0.0025(8) 0.0014(8) -0.0003(8)
C2 0.0325(10) 0.0354(11) 0.0291(10) -0.0019(8) 0.0009(8) -0.0006(8)
C11 0.0348(11) 0.0434(12) 0.0362(11) 0.0017(9) 0.0066(9) 0.0004(9)
C12 0.0485(14) 0.0535(14) 0.0500(14) -0.0076(11) -0.0012(11) 0.0030(11)
C13 0.0586(16) 0.0781(19) 0.0518(15) -0.0132(14) -0.0048(12) -0.0045(14)
C14 0.0449(14) 0.094(2) 0.0532(15) 0.0044(15) -0.0067(12) 0.0033(15)
C15 0.0457(14) 0.087(2) 0.0645(17) 0.0023(15) -0.0008(12) 0.0211(14)
C16 0.0466(13) 0.0630(16) 0.0530(14) -0.0037(12) 0.0051(11) 0.0124(12)
C21 0.0384(11) 0.0368(11) 0.0345(10) -0.0032(9) 0.0071(9) 0.0025(9)
C22 0.0727(17) 0.0400(13) 0.0505(14) -0.0014(11) 0.0262(12) -0.0064(12)
C23 0.096(2) 0.0541(16) 0.0492(14) -0.0034(12) 0.0385(14) -0.0043(14)
C24 0.086(2) 0.0497(15) 0.0491(14) -0.0122(12) 0.0241(13) 0.0036(13)
C25 0.098(2) 0.0396(13) 0.0571(15) -0.0118(12) 0.0253(15) -0.0108(14)
C26 0.0784(18) 0.0426(13) 0.0478(13) -0.0038(11) 0.0266(12) -0.0097(12)
C31 0.0381(11) 0.0311(10) 0.0342(10) -0.0029(8) 0.0065(8) -0.0012(8)
C32 0.0364(11) 0.0508(13) 0.0447(12) 0.0060(10) 0.0082(9) 0.0018(10)
C33 0.0480(13) 0.0496(13) 0.0485(13) 0.0130(11) 0.0091(10) 0.0054(11)
C34 0.0548(14) 0.0438(13) 0.0483(13) 0.0048(10) 0.0115(11) -0.0079(11)
C35 0.0421(13) 0.0517(14) 0.0597(15) 0.0054(12) 0.0092(11) -0.0093(11)
C36 0.0378(11) 0.0397(12) 0.0540(13) 0.0054(10) 0.0051(10) -0.0012(9)
C37 0.076(2) 0.0701(19) 0.0748(19) 0.0233(16) 0.0138(15) -0.0169(15)
C41 0.0391(11) 0.0332(10) 0.0292(10) 0.0017(8) 0.0047(8) 0.0035(9)
F42 0.0448(8) 0.0528(8) 0.0777(10) -0.0231(7) 0.0121(7) -0.0086(6)
C42 0.0430(12) 0.0403(12) 0.0411(12) -0.0033(9) 0.0067(9) 0.0007(10)
F43 0.0820(11) 0.0423(8) 0.0897(12) -0.0243(8) 0.0187(9) -0.0039(7)
C43 0.0612(15) 0.0358(12) 0.0459(13) -0.0070(10) 0.0103(11) 0.0041(11)
F44 0.0775(10) 0.0574(9) 0.0628(9) -0.0048(7) 0.0181(8) 0.0325(8)
C44 0.0575(14) 0.0438(13) 0.0365(11) 0.0009(10) 0.0098(10) 0.0179(11)
F45 0.0399(8) 0.0830(11) 0.0822(11) -0.0096(9) 0.0118(7) 0.0141(7)
C45 0.0378(12) 0.0560(14) 0.0377(11) 0.0046(10) 0.0055(9) 0.0121(10)
F46 0.0396(7) 0.0513(8) 0.0702(9) -0.0090(7) 0.0102(6) -0.0043(6)
C46 0.0399(11) 0.0378(11) 0.0342(11) 0.0007(9) 0.0034(9) 0.0031(9)
C51 0.0352(11) 0.0343(11) 0.0410(11) -0.0040(9) 0.0067(9) 0.0005(9)
F52 0.0523(8) 0.0604(9) 0.0570(8) 0.0158(7) 0.0080(6) -0.0116(7)
C52 0.0378(11) 0.0401(12) 0.0501(13) 0.0038(10) 0.0078(10) 0.0010(9)
F53 0.0582(9) 0.0570(9) 0.1051(13) 0.0107(9) 0.0080(9) -0.0220(7)
C53 0.0392(12) 0.0368(12) 0.0792(18) 0.0009(12) 0.0090(12) -0.0065(10)
F54 0.0614(10) 0.0708(10) 0.1001(13) -0.0206(9) -0.0173(9) -0.0212(8)
C54 0.0402(13) 0.0464(14) 0.0693(17) -0.0141(12) -0.0060(12) -0.0056(11)
F55 0.0810(11) 0.0895(12) 0.0455(8) -0.0126(8) -0.0122(7) -0.0107(9)
C55 0.0502(14) 0.0554(15) 0.0460(13) -0.0095(11) -0.0041(11) -0.0006(12)
F56 0.0725(10) 0.0721(10) 0.0371(7) 0.0045(7) 0.0010(6) -0.0234(8)
C56 0.0450(12) 0.0428(12) 0.0423(12) -0.0027(10) 0.0060(10) -0.0052(10)
C61 0.0372(11) 0.0355(11) 0.0329(10) 0.0014(8) 0.0078(8) -0.0009(9)
F62 0.0831(10) 0.0597(9) 0.0405(7) 0.0048(6) 0.0164(7) 0.0351(8)
C62 0.0448(12) 0.0399(12) 0.0365(11) 0.0038(9) 0.0086(9) 0.0070(10)
F63 0.0867(11) 0.0633(9) 0.0362(7) -0.0048(6) 0.0153(7) 0.0147(8)
C63 0.0506(13) 0.0461(13) 0.0332(11) -0.0049(9) 0.0110(10) 0.0005(10)
F64 0.0651(9) 0.0696(9) 0.0317(6) 0.0056(6) -0.0026(6) 0.0067(7)
C64 0.0420(12) 0.0507(13) 0.0289(10) 0.0062(9) -0.0003(9) -0.0025(10)
F65 0.0680(9) 0.0561(8) 0.0548(8) 0.0122(7) 0.0054(7) 0.0255(7)
C65 0.0398(12) 0.0415(12) 0.0425(12) 0.0078(10) 0.0055(9) 0.0063(9)
F66 0.0661(9) 0.0403(7) 0.0430(7) -0.0006(6) 0.0153(6) 0.0109(6)
C66 0.0418(11) 0.0364(11) 0.0366(11) -0.0008(9) 0.0107(9) 0.0000(9)

loop_
_atom_type_symbol
_atom_type_description
_atom_type_scat_dispersion_real
_atom_type_scat_dispersion_imag
_atom_type_scat_source
C C 0.0033 0.0016 'International Tables Vol C Tables 4.2.6.8 and 6.1.1.4'
H H 0.0000 0.0000 'International Tables Vol C Tables 4.2.6.8 and 6.1.1.4'
B B 0.0013 0.0007 'International Tables Vol C Tables 4.2.6.8 and 6.1.1.4'
F F 0.0171 0.0103 'International Tables Vol C Tables 4.2.6.8 and 6.1.1.4'
P P 0.1023 0.0942 'International Tables Vol C Tables 4.2.6.8 and 6.1.1.4'

loop_
_geom_angle_atom_site_label_1
_geom_angle_atom_site_label_2
_geom_angle_atom_site_label_3
_geom_angle
C1 P1 C21 117.59(10)
C1 P1 C11 109.62(10)
C21 P1 C11 108.36(10)
C1 P1 B1 78.15(10)
C21 P1 B1 123.29(10)
C11 P1 B1 116.50(10)
C61 B1 C51 116.73(18)
C61 B1 C2 117.55(17)
C51 B1 C2 116.36(17)
C61 B1 P1 107.92(14)
C51 B1 P1 112.35(14)
C2 B1 P1 79.21(12)
C2 C1 C31 133.66(19)
C2 C1 P1 95.78(14)
C31 C1 P1 130.57(15)
C1 C2 C41 124.18(18)
C1 C2 B1 105.75(17)
C41 C2 B1 130.05(17)
C16 C11 C12 119.6(2)
C16 C11 P1 121.12(17)
C12 C11 P1 119.06(17)
C13 C12 C11 120.1(2)
C13 C12 H12 119.9
C11 C12 H12 119.9
C14 C13 C12 119.7(3)
C14 C13 H13 120.1
C12 C13 H13 120.1
C13 C14 C15 120.4(2)
C13 C14 H14 119.8
C15 C14 H14 119.8
C14 C15 C16 120.7(3)
C14 C15 H15 119.6
C16 C15 H15 119.6
C15 C16 C11 119.4(2)
C15 C16 H16 120.3
C11 C16 H16 120.3
C22 C21 C26 119.4(2)
C22 C21 P1 121.85(17)
C26 C21 P1 118.75(17)
C23 C22 C21 119.8(2)
C23 C22 H22 120.1
C21 C22 H22 120.1
C24 C23 C22 120.6(2)
C24 C23 H23 119.7
C22 C23 H23 119.7
C23 C24 C25 120.2(2)
C23 C24 H24 119.9
C25 C24 H24 119.9
C24 C25 C26 120.2(2)
C24 C25 H25 119.9
C26 C25 H25 119.9
C25 C26 C21 119.8(2)
C25 C26 H26 120.1
C21 C26 H26 120.1
C32 C31 C36 117.79(19)
C32 C31 C1 120.82(18)
C36 C31 C1 121.36(18)
C33 C32 C31 120.8(2)
C33 C32 H32 119.6
C31 C32 H32 119.6
C32 C33 C34 121.6(2)
C32 C33 H33 119.2
C34 C33 H33 119.2
C35 C34 C33 117.6(2)
C35 C34 C37 121.1(2)
C33 C34 C37 121.3(2)
C36 C35 C34 121.3(2)
C36 C35 H35 119.3
C34 C35 H35 119.3
C35 C36 C31 120.9(2)
C35 C36 H36 119.5
C31 C36 H36 119.5
C34 C37 H37A 109.5
C34 C37 H37B 109.5
H37A C37 H37B 109.5
C34 C37 H37C 109.5
H37A C37 H37C 109.5
H37B C37 H37C 109.5
C46 C41 C42 115.22(18)
C46 C41 C2 122.39(18)
C42 C41 C2 122.23(18)
F42 C42 C43 117.3(2)
F42 C42 C41 119.88(19)
C43 C42 C41 122.8(2)
F43 C43 C44 119.8(2)
F43 C43 C42 120.3(2)
C44 C43 C42 119.9(2)
F44 C44 C43 120.1(2)
F44 C44 C45 120.3(2)
C43 C44 C45 119.5(2)
F45 C45 C46 120.8(2)
F45 C45 C44 119.5(2)
C46 C45 C44 119.7(2)
F46 C46 C45 117.70(19)
F46 C46 C41 119.39(18)
C45 C46 C41 122.9(2)
C52 C51 C56 112.67(19)
C52 C51 B1 124.43(19)
C56 C51 B1 122.90(19)
F52 C52 C53 114.7(2)
F52 C52 C51 120.77(19)
C53 C52 C51 124.5(2)
F53 C53 C54 120.2(2)
F53 C53 C52 120.1(2)
C54 C53 C52 119.7(2)
F54 C54 C55 120.6(2)
F54 C54 C53 120.5(2)
C55 C54 C53 118.9(2)
F55 C55 C54 120.2(2)
F55 C55 C56 120.2(2)
C54 C55 C56 119.6(2)
F56 C56 C55 115.3(2)
F56 C56 C51 120.10(19)
C55 C56 C51 124.6(2)
C62 C61 C66 113.91(18)
C62 C61 B1 125.39(18)
C66 C61 B1 120.50(18)
F62 C62 C61 120.06(18)
F62 C62 C63 116.13(19)
C61 C62 C63 123.8(2)
F63 C63 C64 120.03(19)
F63 C63 C62 120.6(2)
C64 C63 C62 119.40(19)
F64 C64 C63 120.5(2)
F64 C64 C65 120.0(2)
C63 C64 C65 119.49(19)
F65 C65 C64 119.71(19)
F65 C65 C66 121.1(2)
C64 C65 C66 119.19(19)
F66 C66 C65 116.60(18)
F66 C66 C61 119.25(18)
C65 C66 C61 124.16(19)

loop_
_geom_bond_atom_site_label_1
_geom_bond_atom_site_label_2
_geom_bond_distance
P1 C1 1.788(2)
P1 C21 1.797(2)
P1 C11 1.807(2)
P1 B1 2.018(2)
B1 C61 1.625(3)
B1 C51 1.628(3)
B1 C2 1.648(3)
C1 C2 1.362(3)
C1 C31 1.469(3)
C2 C41 1.480(3)
C11 C16 1.385(3)
C11 C12 1.390(3)
C12 C13 1.388(3)
C12 H12 0.9400
C13 C14 1.368(4)
C13 H13 0.9400
C14 C15 1.371(4)
C14 H14 0.9400
C15 C16 1.384(4)
C15 H15 0.9400
C16 H16 0.9400
C21 C22 1.381(3)
C21 C26 1.384(3)
C22 C23 1.376(3)
C22 H22 0.9400
C23 C24 1.357(4)
C23 H23 0.9400
C24 C25 1.369(4)
C24 H24 0.9400
C25 C26 1.377(3)
C25 H25 0.9400
C26 H26 0.9400
C31 C32 1.388(3)
C31 C36 1.389(3)
C32 C33 1.379(3)
C32 H32 0.9400
C33 C34 1.385(3)
C33 H33 0.9400
C34 C35 1.383(3)
C34 C37 1.515(3)
C35 C36 1.380(3)
C35 H35 0.9400
C36 H36 0.9400
C37 H37A 0.9700
C37 H37B 0.9700
C37 H37C 0.9700
C41 C46 1.387(3)
C41 C42 1.392(3)
F42 C42 1.342(3)
C42 C43 1.371(3)
F43 C43 1.342(3)
C43 C44 1.367(3)
F44 C44 1.337(3)
C44 C45 1.374(3)
F45 C45 1.337(3)
C45 C46 1.372(3)
F46 C46 1.341(2)
C51 C52 1.383(3)
C51 C56 1.392(3)
F52 C52 1.352(3)
C52 C53 1.382(3)
F53 C53 1.343(3)
C53 C54 1.370(4)
F54 C54 1.341(3)
C54 C55 1.362(4)
F55 C55 1.343(3)
C55 C56 1.380(3)
F56 C56 1.347(3)
C61 C62 1.378(3)
C61 C66 1.381(3)
F62 C62 1.350(2)
C62 C63 1.383(3)
F63 C63 1.345(2)
C63 C64 1.361(3)
F64 C64 1.340(2)
C64 C65 1.370(3)
F65 C65 1.340(2)
C65 C66 1.374(3)
F66 C66 1.352(2)

loop_
_geom_torsion_atom_site_label_1
_geom_torsion_atom_site_label_2
_geom_torsion_atom_site_label_3
_geom_torsion_atom_site_label_4
_geom_torsion
C1 P1 B1 C61 -122.11(15)
C21 P1 B1 C61 122.53(14)
C11 P1 B1 C61 -15.93(18)
C1 P1 B1 C51 107.79(16)
C21 P1 B1 C51 -7.6(2)
C11 P1 B1 C51 -146.03(14)
C1 P1 B1 C2 -6.44(11)
C21 P1 B1 C2 -121.79(12)
C11 P1 B1 C2 99.74(12)
C21 P1 C1 C2 129.23(13)
C11 P1 C1 C2 -106.46(14)
B1 P1 C1 C2 7.70(13)
C21 P1 C1 C31 -50.1(2)
C11 P1 C1 C31 74.3(2)
B1 P1 C1 C31 -171.6(2)
C31 C1 C2 C41 -12.1(3)
P1 C1 C2 C41 168.68(16)
C31 C1 C2 B1 169.7(2)
P1 C1 C2 B1 -9.60(16)
C61 B1 C2 C1 113.32(19)
C51 B1 C2 C1 -101.1(2)
P1 B1 C2 C1 8.61(14)
C61 B1 C2 C41 -64.8(3)
C51 B1 C2 C41 80.7(3)
P1 B1 C2 C41 -169.53(19)
C1 P1 C11 C16 -153.52(19)
C21 P1 C11 C16 -24.0(2)
B1 P1 C11 C16 120.3(2)
C1 P1 C11 C12 32.0(2)
C21 P1 C11 C12 161.47(18)
B1 P1 C11 C12 -54.3(2)
C16 C11 C12 C13 0.4(4)
P1 C11 C12 C13 175.0(2)
C11 C12 C13 C14 -0.3(4)
C12 C13 C14 C15 -0.5(5)
C13 C14 C15 C16 1.1(5)
C14 C15 C16 C11 -0.9(4)
C12 C11 C16 C15 0.2(4)
P1 C11 C16 C15 -174.3(2)
C1 P1 C21 C22 41.4(2)
C11 P1 C21 C22 -83.6(2)
B1 P1 C21 C22 135.14(19)
C1 P1 C21 C26 -138.09(19)
C11 P1 C21 C26 97.0(2)
B1 P1 C21 C26 -44.3(2)
C26 C21 C22 C23 1.0(4)
P1 C21 C22 C23 -178.5(2)
C21 C22 C23 C24 -1.3(4)
C22 C23 C24 C25 0.5(5)
C23 C24 C25 C26 0.7(5)
C24 C25 C26 C21 -1.0(4)
C22 C21 C26 C25 0.2(4)
P1 C21 C26 C25 179.7(2)
C2 C1 C31 C32 -38.0(3)
P1 C1 C31 C32 141.02(19)
C2 C1 C31 C36 144.0(2)
P1 C1 C31 C36 -37.0(3)
C36 C31 C32 C33 -0.7(3)
C1 C31 C32 C33 -178.8(2)
C31 C32 C33 C34 0.4(4)
C32 C33 C34 C35 -0.2(4)
C32 C33 C34 C37 179.5(2)
C33 C34 C35 C36 0.3(4)
C37 C34 C35 C36 -179.3(2)
C34 C35 C36 C31 -0.6(4)
C32 C31 C36 C35 0.8(3)
C1 C31 C36 C35 178.9(2)
C1 C2 C41 C46 141.5(2)
B1 C2 C41 C46 -40.7(3)
C1 C2 C41 C42 -43.3(3)
B1 C2 C41 C42 134.5(2)
C46 C41 C42 F42 175.73(19)
C2 C41 C42 F42 0.2(3)
C46 C41 C42 C43 -1.9(3)
C2 C41 C42 C43 -177.4(2)
F42 C42 C43 F43 3.6(3)
C41 C42 C43 F43 -178.7(2)
F42 C42 C43 C44 -177.6(2)
C41 C42 C43 C44 0.1(4)
F43 C43 C44 F44 0.5(3)
C42 C43 C44 F44 -178.3(2)
F43 C43 C44 C45 -179.4(2)
C42 C43 C44 C45 1.8(3)
F44 C44 C45 F45 -1.0(3)
C43 C44 C45 F45 178.9(2)
F44 C44 C45 C46 178.26(19)
C43 C44 C45 C46 -1.9(3)
F45 C45 C46 F46 -0.8(3)
C44 C45 C46 F46 179.98(19)
F45 C45 C46 C41 179.20(19)
C44 C45 C46 C41 0.0(3)
C42 C41 C46 F46 -178.15(18)
C2 C41 C46 F46 -2.7(3)
C42 C41 C46 C45 1.9(3)
C2 C41 C46 C45 177.36(19)
C61 B1 C51 C52 1.9(3)
C2 B1 C51 C52 -144.0(2)
P1 B1 C51 C52 127.3(2)
C61 B1 C51 C56 -178.09(19)
C2 B1 C51 C56 36.1(3)
P1 B1 C51 C56 -52.7(2)
C56 C51 C52 F52 179.35(19)
B1 C51 C52 F52 -0.6(3)
C56 C51 C52 C53 -0.7(3)
B1 C51 C52 C53 179.3(2)
F52 C52 C53 F53 1.0(3)
C51 C52 C53 F53 -178.9(2)
F52 C52 C53 C54 -178.1(2)
C51 C52 C53 C54 1.9(4)
F53 C53 C54 F54 -1.4(4)
C52 C53 C54 F54 177.8(2)
F53 C53 C54 C55 179.4(2)
C52 C53 C54 C55 -1.5(4)
F54 C54 C55 F55 0.9(4)
C53 C54 C55 F55 -179.8(2)
F54 C54 C55 C56 -179.3(2)
C53 C54 C55 C56 -0.1(4)
F55 C55 C56 F56 0.9(3)
C54 C55 C56 F56 -178.8(2)
F55 C55 C56 C51 -178.9(2)
C54 C55 C56 C51 1.3(4)
C52 C51 C56 F56 179.3(2)
B1 C51 C56 F56 -0.7(3)
C52 C51 C56 C55 -0.9(3)
B1 C51 C56 C55 179.1(2)
C51 B1 C61 C62 -109.1(2)
C2 B1 C61 C62 36.4(3)
P1 B1 C61 C62 123.3(2)
C51 B1 C61 C66 76.4(2)
C2 B1 C61 C66 -138.2(2)
P1 B1 C61 C66 -51.2(2)
C66 C61 C62 F62 -177.65(19)
B1 C61 C62 F62 7.5(3)
C66 C61 C62 C63 1.9(3)
B1 C61 C62 C63 -173.0(2)
F62 C62 C63 F63 -0.7(3)
C61 C62 C63 F63 179.8(2)
F62 C62 C63 C64 179.0(2)
C61 C62 C63 C64 -0.5(4)
F63 C63 C64 F64 -0.9(3)
C62 C63 C64 F64 179.4(2)
F63 C63 C64 C65 179.3(2)
C62 C63 C64 C65 -0.4(3)
F64 C64 C65 F65 0.5(3)
C63 C64 C65 F65 -179.7(2)
F64 C64 C65 C66 -180.0(2)
C63 C64 C65 C66 -0.2(3)
F65 C65 C66 F66 0.8(3)
C64 C65 C66 F66 -178.81(19)
F65 C65 C66 C61 -178.7(2)
C64 C65 C66 C61 1.7(3)
C62 C61 C66 F66 178.07(19)
B1 C61 C66 F66 -6.8(3)
C62 C61 C66 C65 -2.5(3)
B1 C61 C66 C65 172.6(2)
